data_7028456
loop_
_publ_author_name
'Zhang, Jiangwei'
'Huang, Yichao'
'Zhang, Jin'
'She, Shan'
'Hao, Jian'
'Wei, Yongge'

_publ_section_title
;
 A direct anchoring of Anderson-type polyoxometalates in aqueous media
 with tripodal ligands especially containing the carboxyl group.
;
_journal_issue 7
_journal_name_full 'Dalton transactions (Cambridge, England : 2003)'
_journal_page_first 2722
_journal_page_last 2725
_journal_paper_doi 10.1039/c3dt53034e
_journal_volume 43
_journal_year 2014
_chemical_formula_sum 'C61 H129 Cr Mo6 N4 O27'
_chemical_formula_weight 1978.35
_chemical_name_systematic
; 
 ? 
;
_space_group_IT_number 15
_symmetry_cell_setting monoclinic
_symmetry_space_group_name_Hall '-C 2yc'
_symmetry_space_group_name_H-M 'C 1 2/c 1'
_atom_sites_solution_hydrogens geom
_atom_sites_solution_primary direct
_atom_sites_solution_secondary difmap
_audit_creation_method SHELXL-97
_cell_angle_alpha 90.00
_cell_angle_beta 122.954(8)
_cell_angle_gamma 90.00
_cell_formula_units_Z 4
_cell_length_a 31.4877(18)
_cell_length_b 14.4928(5)
_cell_length_c 21.0381(11)
_cell_measurement_reflns_used 11106
_cell_measurement_temperature 293(2)
_cell_measurement_theta_max 29.41
_cell_measurement_theta_min 3.21
_cell_volume 8056.0(10)
_computing_cell_refinement
;
CrysAlisPro, Agilent Technologies,
Version 1.171.35.11 (release 16-05-2011 CrysAlis171 .NET)
(compiled May 16 2011,17:55:39)
;
_computing_data_collection
;
CrysAlisPro, Agilent Technologies,
Version 1.171.35.11 (release 16-05-2011 CrysAlis171 .NET)
(compiled May 16 2011,17:55:39)
;
_computing_data_reduction
;
CrysAlisPro, Agilent Technologies,
Version 1.171.35.11 (release 16-05-2011 CrysAlis171 .NET)
(compiled May 16 2011,17:55:39)
;
_computing_molecular_graphics
;
O. V. Dolomanov, L. J. Bourhis, R. J. Gildea, J. A. K. Howard and H. Puschmann,
OLEX2: a complete structure solution, refinement and analysis program.
J. Appl. Cryst. (2009). 42, 339-341.
;
_computing_publication_material
;
O. V. Dolomanov, L. J. Bourhis, R. J. Gildea, J. A. K. Howard and H. Puschmann,
OLEX2: a complete structure solution, refinement and analysis program.
J. Appl. Cryst. (2009). 42, 339-341.
;
_computing_structure_refinement
;
XL, G.M. Sheldrick, Acta Cryst.
(2008). A64, 112-122
;
_computing_structure_solution
;
SHELXS, G.M. Sheldrick, Acta Cryst.
(2008). A64, 112-122
;
_diffrn_ambient_temperature 293(2)
_diffrn_detector_area_resol_mean 16.0971
_diffrn_measured_fraction_theta_full 0.984
_diffrn_measured_fraction_theta_max 0.984
_diffrn_measurement_device_type 'Xcalibur, Eos, Gemini'
_diffrn_measurement_method '\w scans'
_diffrn_radiation_monochromator graphite
_diffrn_radiation_source 'fine-focus sealed tube'
_diffrn_radiation_type MoK\a
_diffrn_radiation_wavelength 0.71073
_diffrn_reflns_av_R_equivalents 0.0335
_diffrn_reflns_av_sigmaI/netI 0.0473
_diffrn_reflns_limit_h_max 42
_diffrn_reflns_limit_h_min -42
_diffrn_reflns_limit_k_max 18
_diffrn_reflns_limit_k_min -15
_diffrn_reflns_limit_l_max 27
_diffrn_reflns_limit_l_min -26
_diffrn_reflns_number 22331
_diffrn_reflns_theta_full 29.41
_diffrn_reflns_theta_max 29.41
_diffrn_reflns_theta_min 3.21
_exptl_absorpt_coefficient_mu 1.11
_exptl_absorpt_correction_T_max 0.866
_exptl_absorpt_correction_T_min 0.842
_exptl_absorpt_correction_type multi-scan
_exptl_absorpt_process_details
;
CrysAlisPro, Agilent Technologies,
Version 1.171.35.11 (release 16-05-2011 CrysAlis171 .NET)
(compiled May 16 2011,17:55:39)
Empirical absorption correction using spherical harmonics,
 implemented in SCALE3 ABSPACK scaling algorithm.
;
_exptl_crystal_colour pink
_exptl_crystal_density_diffrn 1.653
_exptl_crystal_density_method 'not measured'
_exptl_crystal_description block
_exptl_crystal_F_000 4096
_exptl_crystal_size_max 0.50
_exptl_crystal_size_mid 0.40
_exptl_crystal_size_min 0.40
_refine_diff_density_max 0.912
_refine_diff_density_min -0.692
_refine_diff_density_rms 0.106
_refine_ls_extinction_method none
_refine_ls_goodness_of_fit_ref 1.090
_refine_ls_hydrogen_treatment mixed
_refine_ls_matrix_type full
_refine_ls_number_parameters 479
_refine_ls_number_reflns 9396
_refine_ls_number_restraints 2
_refine_ls_restrained_S_all 1.115
_refine_ls_R_factor_all 0.0542
_refine_ls_R_factor_gt 0.0382
_refine_ls_shift/su_max 0.002
_refine_ls_shift/su_mean 0.000
_refine_ls_structure_factor_coef Fsqd
_refine_ls_weighting_details 'calc w=1/[\s^2^(Fo^2^)+(0.0178P)^2^+27.2227P] where P=(Fo^2^+2Fc^2^)/3'
_refine_ls_weighting_scheme calc
_refine_ls_wR_factor_gt 0.0725
_refine_ls_wR_factor_ref 0.0791
_reflns_number_gt 7670
_reflns_number_total 9396
_reflns_threshold_expression >2sigma(I)
_cod_data_source_file c3dt53034e.txt
_cod_data_source_block compound2
_cod_original_cell_volume 8056.0(7)
_cod_original_sg_symbol_H-M C2/c
_cod_database_code 7028456

loop_
_symmetry_equiv_pos_as_xyz
'x, y, z'
'-x, y, -z+1/2'
'x+1/2, y+1/2, z'
'-x+1/2, y+1/2, -z+1/2'
'-x, -y, -z'
'x, -y, z-1/2'
'-x+1/2, -y+1/2, -z'
'x+1/2, -y+1/2, z-1/2'

loop_
_atom_site_label
_atom_site_type_symbol
_atom_site_fract_x
_atom_site_fract_y
_atom_site_fract_z
_atom_site_U_iso_or_equiv
_atom_site_adp_type
_atom_site_occupancy
_atom_site_symmetry_multiplicity
_atom_site_calc_flag
_atom_site_refinement_flags
_atom_site_disorder_assembly
_atom_site_disorder_group
Mo1 Mo 0.212665(11) 0.53198(2) 0.939584(16) 0.01580(7) Uani 1 1 d . . .
Mo2 Mo 0.317468(11) 0.56813(2) 1.111766(16) 0.01615(7) Uani 1 1 d . . .
Mo3 Mo 0.142563(10) 0.71075(2) 0.826902(15) 0.01665(7) Uani 1 1 d . . .
Cr Cr 0.2500 0.7500 1.0000 0.00855(14) Uani 1 2 d S . .
O1 O 0.27452(8) 0.71350(15) 1.10490(11) 0.0121(4) Uani 1 1 d . . .
O2 O 0.18808(8) 0.67829(16) 0.96246(12) 0.0140(5) Uani 1 1 d . A .
O7 O 0.13750(8) 0.82880(17) 0.86356(12) 0.0176(5) Uani 1 1 d . . .
O9 O 0.18839(8) 0.61004(16) 0.85234(12) 0.0162(5) Uani 1 1 d . . .
O3 O 0.21913(8) 0.86185(15) 1.00897(11) 0.0124(4) Uani 1 1 d . . .
O4 O 0.24816(8) 0.53035(16) 1.04904(12) 0.0172(5) Uani 1 1 d . . .
O8 O 0.12886(9) 0.73682(19) 0.73883(13) 0.0269(6) Uani 1 1 d . . .
O12 O 0.32904(10) 0.53910(18) 1.19825(13) 0.0265(6) Uani 1 1 d . . .
O5 O 0.15883(9) 0.47687(18) 0.91865(14) 0.0272(6) Uani 1 1 d . . .
O10 O 0.24616(9) 0.45358(17) 0.92372(13) 0.0226(5) Uani 1 1 d . . .
O11 O 0.34863(9) 0.48872(18) 1.09238(14) 0.0268(6) Uani 1 1 d . . .
O6 O 0.08948(9) 0.6604(2) 0.81299(14) 0.0297(6) Uani 1 1 d . . .
N13 N 0.0000 0.9648(3) 0.7500 0.0191(9) Uani 1 2 d S . .
N14 N 0.17581(11) 0.3215(2) 1.10195(16) 0.0206(6) Uani 1 1 d . . .
C3 C 0.15650(12) 0.7574(3) 1.10359(19) 0.0202(7) Uani 1 1 d . . .
H3A H 0.1707 0.8012 1.1443 0.030 Uiso 1 1 calc R . .
H3B H 0.1561 0.6974 1.1226 0.030 Uiso 1 1 calc R . .
H3C H 0.1226 0.7753 1.0654 0.030 Uiso 1 1 calc R . .
C1 C 0.18875(11) 0.7544(2) 1.06902(17) 0.0140(6) Uani 1 1 d . A .
O13 O 0.25610(13) 0.7105(3) 1.19430(19) 0.0259(8) Uani 0.707(4) 1 d P A 1
C2 C 0.18886(12) 0.8517(2) 1.04078(18) 0.0158(7) Uani 1 1 d . . .
H2A H 0.1543 0.8689 1.0027 0.019 Uiso 1 1 calc R . .
H2B H 0.2012 0.8944 1.0827 0.019 Uiso 1 1 calc R . .
C15 C 0.26669(13) 0.2618(3) 1.16256(19) 0.0233(8) Uani 1 1 d . . .
H15A H 0.2606 0.1963 1.1521 0.028 Uiso 1 1 calc R . .
H15B H 0.2689 0.2743 1.2096 0.028 Uiso 1 1 calc R . .
C4 C 0.16510(12) 0.6827(2) 1.00418(18) 0.0170(7) Uani 1 1 d . . .
H4A H 0.1672 0.6222 1.0255 0.020 Uiso 0.707(4) 1 calc PR A 1
H4B H 0.1295 0.6972 0.9697 0.020 Uiso 0.707(4) 1 calc PR A 1
C5 C 0.24239(11) 0.7235(2) 1.13016(17) 0.0135(6) Uani 1 1 d . . .
H5 H 0.2525 0.7124 1.1800 0.016 Uiso 0.293(4) 1 calc PR A 2
C14 C 0.22291(12) 0.3160(3) 1.09865(19) 0.0206(7) Uani 1 1 d . . .
H14A H 0.2136 0.2879 1.0509 0.025 Uiso 1 1 calc R . .
H14B H 0.2344 0.3782 1.0991 0.025 Uiso 1 1 calc R . .
C6 C 0.02850(12) 0.9048(3) 0.82061(19) 0.0224(8) Uani 1 1 d . . .
H6A H 0.0537 0.8692 0.8183 0.027 Uiso 1 1 calc R . .
H6B H 0.0463 0.9447 0.8646 0.027 Uiso 1 1 calc R . .
C18 C 0.18595(14) 0.3782(2) 1.16983(19) 0.0214(8) Uani 1 1 d . . .
H18A H 0.1556 0.3779 1.1710 0.026 Uiso 1 1 calc R . .
H18B H 0.2124 0.3478 1.2156 0.026 Uiso 1 1 calc R . .
C10 C 0.03879(12) 1.0243(3) 0.7476(2) 0.0237(8) Uani 1 1 d . . .
H10A H 0.0659 0.9847 0.7547 0.028 Uiso 1 1 calc R . .
H10B H 0.0533 1.0668 0.7900 0.028 Uiso 1 1 calc R . .
C20 C 0.20221(14) 0.5295(3) 1.2360(2) 0.0251(8) Uani 1 1 d . . .
H20A H 0.2222 0.4945 1.2825 0.030 Uiso 1 1 calc R . .
H20B H 0.2188 0.5885 1.2434 0.030 Uiso 1 1 calc R . .
C26 C 0.13511(13) 0.3659(3) 1.02808(19) 0.0249(8) Uani 1 1 d . . .
H26A H 0.1292 0.3268 0.9866 0.030 Uiso 1 1 calc R . .
H26B H 0.1478 0.4246 1.0230 0.030 Uiso 1 1 calc R . .
C22 C 0.15968(15) 0.2264(3) 1.1118(2) 0.0263(8) Uani 1 1 d . . .
H22A H 0.1875 0.1995 1.1581 0.032 Uiso 1 1 calc R . .
H22B H 0.1316 0.2338 1.1181 0.032 Uiso 1 1 calc R . .
C16 C 0.31656(13) 0.2880(3) 1.1713(2) 0.0255(8) Uani 1 1 d . . .
H16A H 0.3223 0.3535 1.1821 0.031 Uiso 1 1 calc R . .
H16B H 0.3438 0.2552 1.2146 0.031 Uiso 1 1 calc R . .
C7 C -0.00458(14) 0.8391(3) 0.8312(2) 0.0279(9) Uani 1 1 d . . .
H7A H -0.0306 0.8736 0.8323 0.034 Uiso 1 1 calc R . .
H7B H -0.0211 0.7963 0.7891 0.034 Uiso 1 1 calc R . .
C11 C 0.01885(13) 1.0795(3) 0.6753(2) 0.0267(8) Uani 1 1 d . . .
H11A H -0.0103 1.1156 0.6648 0.032 Uiso 1 1 calc R . .
H11B H 0.0082 1.0379 0.6331 0.032 Uiso 1 1 calc R . .
C17 C 0.31875(15) 0.2669(3) 1.1021(2) 0.0312(9) Uani 1 1 d . . .
H17A H 0.2937 0.3029 1.0599 0.047 Uiso 1 1 calc R . .
H17B H 0.3122 0.2024 1.0900 0.047 Uiso 1 1 calc R . .
H17C H 0.3517 0.2820 1.1129 0.047 Uiso 1 1 calc R . .
C19 C 0.20153(15) 0.4774(3) 1.1717(2) 0.0257(8) Uani 1 1 d . . .
H19A H 0.1779 0.5068 1.1236 0.031 Uiso 1 1 calc R . .
H19B H 0.2349 0.4793 1.1797 0.031 Uiso 1 1 calc R . .
C21 C 0.15004(15) 0.5465(3) 1.2219(2) 0.0298(9) Uani 1 1 d . . .
H21A H 0.1296 0.5800 1.1754 0.045 Uiso 1 1 calc R . .
H21B H 0.1534 0.5817 1.2630 0.045 Uiso 1 1 calc R . .
H21C H 0.1342 0.4884 1.2184 0.045 Uiso 1 1 calc R . .
C23 C 0.14398(15) 0.1588(3) 1.0474(2) 0.0315(9) Uani 1 1 d . . .
H23A H 0.1707 0.1541 1.0376 0.038 Uiso 1 1 calc R . .
H23B H 0.1137 0.1812 1.0017 0.038 Uiso 1 1 calc R . .
C12 C 0.06018(15) 1.1435(3) 0.6842(2) 0.0318(9) Uani 1 1 d . . .
H12A H 0.0713 1.1838 0.7274 0.038 Uiso 1 1 calc R . .
H12B H 0.0890 1.1069 0.6942 0.038 Uiso 1 1 calc R . .
C8 C 0.02715(17) 0.7864(3) 0.9044(2) 0.0420(11) Uani 1 1 d . . .
H8A H 0.0532 0.7525 0.9030 0.050 Uiso 1 1 calc R . .
H8B H 0.0438 0.8298 0.9462 0.050 Uiso 1 1 calc R . .
C13 C 0.04202(17) 1.2016(3) 0.6143(3) 0.0468(12) Uani 1 1 d . . .
H13A H 0.0321 1.1620 0.5718 0.070 Uiso 1 1 calc R . .
H13B H 0.0688 1.2415 0.6223 0.070 Uiso 1 1 calc R . .
H13C H 0.0136 1.2380 0.6043 0.070 Uiso 1 1 calc R . .
C27 C 0.08478(14) 0.3825(3) 1.0201(2) 0.0391(11) Uani 1 1 d . B .
H27A H 0.0713 0.3243 1.0242 0.047 Uiso 1 1 calc R . .
H27B H 0.0899 0.4224 1.0608 0.047 Uiso 1 1 calc R . .
C24 C 0.13373(18) 0.0641(3) 1.0675(3) 0.0465(12) Uani 1 1 d . . .
H24A H 0.1251 0.0221 1.0262 0.056 Uiso 1 1 calc R . .
H24B H 0.1648 0.0418 1.1120 0.056 Uiso 1 1 calc R . .
C28 C 0.04735(16) 0.4268(4) 0.9448(3) 0.0496(13) Uani 1 1 d . . .
H28A H 0.0640 0.4797 0.9395 0.059 Uiso 0.570(7) 1 calc PR B 1
H28B H 0.0412 0.3831 0.9057 0.059 Uiso 0.570(7) 1 calc PR B 1
H28C H 0.0485 0.3966 0.9046 0.059 Uiso 0.430(7) 1 d PR B 2
H28D H 0.0133 0.4212 0.9339 0.059 Uiso 0.430(7) 1 d PR B 2
C25 C 0.0925(2) 0.0598(4) 1.0830(3) 0.0586(15) Uani 1 1 d . . .
H25A H 0.0618 0.0841 1.0403 0.088 Uiso 1 1 calc R . .
H25B H 0.1022 0.0956 1.1272 0.088 Uiso 1 1 calc R . .
H25C H 0.0873 -0.0032 1.0913 0.088 Uiso 1 1 calc R . .
C9 C -0.0038(2) 0.7201(4) 0.9180(3) 0.0686(18) Uani 1 1 d . . .
H9A H -0.0218 0.6791 0.8756 0.103 Uiso 1 1 calc R . .
H9B H -0.0275 0.7538 0.9243 0.103 Uiso 1 1 calc R . .
H9C H 0.0182 0.6849 0.9630 0.103 Uiso 1 1 calc R . .
C29 C -0.0018(3) 0.4579(6) 0.9273(5) 0.0421(16) Uani 0.570(7) 1 d P B 1
H29A H -0.0206 0.4061 0.9281 0.063 Uiso 0.570(7) 1 calc PR B 1
H29B H -0.0201 0.4857 0.8779 0.063 Uiso 0.570(7) 1 calc PR B 1
H29C H 0.0027 0.5023 0.9644 0.063 Uiso 0.570(7) 1 calc PR B 1
C30 C 0.0601(4) 0.5169(8) 0.9492(6) 0.0421(16) Uani 0.430(7) 1 d P B 2
H30A H 0.0722 0.5397 0.9991 0.063 Uiso 0.430(7) 1 calc PR B 2
H30B H 0.0309 0.5516 0.9126 0.063 Uiso 0.430(7) 1 calc PR B 2
H30C H 0.0861 0.5231 0.9389 0.063 Uiso 0.430(7) 1 calc PR B 2
O14 O 0.1349(3) 0.6240(6) 0.9982(4) 0.0259(8) Uani 0.293(4) 1 d P A 2
N1A N 0.0000 0.4147(4) 0.7500 0.0352(12) Uani 1 2 d S . .
O15 O 0.0000 0.2602(4) 0.7500 0.186(6) Uani 1 2 d S . .
C1B C 0.0282(4) 0.3478(7) 0.7719(6) 0.052(3) Uani 0.50 1 d PD . .
C1A C -0.0520(3) 0.3962(9) 0.7327(6) 0.054(3) Uani 0.50 1 d PD . .
C1C C 0.0181(4) 0.5046(6) 0.7612(7) 0.071(5) Uani 0.50 1 d PD . .

loop_
_atom_site_aniso_label
_atom_site_aniso_U_11
_atom_site_aniso_U_22
_atom_site_aniso_U_33
_atom_site_aniso_U_23
_atom_site_aniso_U_13
_atom_site_aniso_U_12
Mo1 0.02192(15) 0.01324(15) 0.01545(14) -0.00200(11) 0.01225(12) -0.00278(12)
Mo2 0.01971(15) 0.01590(16) 0.01356(14) 0.00375(11) 0.00951(11) 0.00548(12)
Mo3 0.01530(14) 0.02234(17) 0.01176(13) -0.00096(11) 0.00701(11) 0.00128(12)
Cr 0.0098(3) 0.0097(4) 0.0071(3) -0.0006(3) 0.0052(3) 0.0004(3)
O1 0.0148(10) 0.0131(12) 0.0112(10) -0.0012(9) 0.0089(9) -0.0010(9)
O2 0.0131(10) 0.0152(12) 0.0147(11) -0.0028(9) 0.0083(9) -0.0011(9)
O7 0.0146(11) 0.0234(14) 0.0133(11) 0.0012(10) 0.0066(9) 0.0029(10)
O9 0.0181(11) 0.0170(13) 0.0150(11) -0.0029(9) 0.0099(9) -0.0025(10)
O3 0.0128(10) 0.0139(12) 0.0131(11) 0.0012(9) 0.0088(9) 0.0035(9)
O4 0.0248(12) 0.0142(13) 0.0171(11) 0.0011(9) 0.0142(10) 0.0009(10)
O8 0.0308(14) 0.0339(16) 0.0157(12) 0.0030(11) 0.0125(10) 0.0088(12)
O12 0.0365(15) 0.0262(15) 0.0178(12) 0.0076(11) 0.0153(11) 0.0070(12)
O5 0.0311(14) 0.0269(16) 0.0258(14) -0.0003(11) 0.0170(11) -0.0093(12)
O10 0.0325(14) 0.0157(14) 0.0231(13) -0.0005(10) 0.0174(11) 0.0018(11)
O11 0.0267(13) 0.0267(16) 0.0250(13) 0.0021(11) 0.0129(11) 0.0100(11)
O6 0.0196(13) 0.0400(18) 0.0256(14) -0.0033(12) 0.0099(11) -0.0040(12)
N13 0.0144(19) 0.024(2) 0.018(2) 0.000 0.0080(16) 0.000
N14 0.0282(16) 0.0207(17) 0.0181(14) -0.0014(12) 0.0159(13) -0.0033(13)
C3 0.0190(16) 0.028(2) 0.0197(17) 0.0018(15) 0.0144(14) 0.0030(15)
C1 0.0139(15) 0.0184(18) 0.0127(15) 0.0005(13) 0.0091(12) 0.0009(13)
O13 0.0244(17) 0.035(2) 0.0185(16) 0.0010(14) 0.0121(14) 0.0022(15)
C2 0.0159(15) 0.0185(19) 0.0160(16) -0.0021(13) 0.0107(13) 0.0009(13)
C15 0.0310(19) 0.021(2) 0.0180(17) 0.0029(14) 0.0134(15) 0.0008(16)
C4 0.0137(15) 0.0223(19) 0.0170(16) -0.0010(14) 0.0097(13) -0.0025(14)
C5 0.0166(15) 0.0145(17) 0.0134(15) -0.0006(12) 0.0107(13) -0.0003(13)
C14 0.0250(18) 0.022(2) 0.0203(17) 0.0019(14) 0.0159(15) -0.0003(15)
C6 0.0149(16) 0.030(2) 0.0179(17) 0.0033(15) 0.0064(13) 0.0061(15)
C18 0.035(2) 0.019(2) 0.0175(17) -0.0021(14) 0.0184(15) -0.0030(15)
C10 0.0157(16) 0.030(2) 0.0229(18) -0.0056(15) 0.0092(14) -0.0069(15)
C20 0.040(2) 0.019(2) 0.0193(17) -0.0031(15) 0.0179(16) -0.0074(16)
C26 0.0269(19) 0.032(2) 0.0189(18) -0.0036(15) 0.0145(15) 0.0003(16)
C22 0.037(2) 0.021(2) 0.032(2) -0.0028(16) 0.0258(17) -0.0055(17)
C16 0.0285(19) 0.017(2) 0.0244(19) 0.0007(15) 0.0103(15) 0.0013(16)
C7 0.029(2) 0.032(2) 0.0235(19) 0.0023(16) 0.0144(16) -0.0005(17)
C11 0.0207(18) 0.028(2) 0.0275(19) 0.0018(16) 0.0109(15) -0.0024(16)
C17 0.036(2) 0.025(2) 0.039(2) -0.0003(18) 0.0250(18) -0.0006(18)
C19 0.040(2) 0.022(2) 0.0228(18) -0.0018(15) 0.0220(17) -0.0077(17)
C21 0.045(2) 0.021(2) 0.026(2) 0.0044(16) 0.0211(18) 0.0052(18)
C23 0.039(2) 0.028(2) 0.038(2) -0.0121(18) 0.0276(19) -0.0091(18)
C12 0.032(2) 0.032(2) 0.039(2) -0.0066(18) 0.0246(19) -0.0057(18)
C8 0.049(3) 0.046(3) 0.033(2) 0.014(2) 0.023(2) 0.008(2)
C13 0.045(3) 0.038(3) 0.074(3) 0.014(2) 0.043(3) 0.001(2)
C27 0.029(2) 0.061(3) 0.030(2) -0.014(2) 0.0177(18) -0.001(2)
C24 0.053(3) 0.027(3) 0.063(3) -0.017(2) 0.034(3) -0.005(2)
C28 0.029(2) 0.063(4) 0.047(3) -0.004(2) 0.014(2) 0.009(2)
C25 0.073(4) 0.035(3) 0.082(4) -0.008(3) 0.050(3) -0.020(3)
C9 0.107(5) 0.045(3) 0.037(3) 0.008(2) 0.029(3) -0.027(3)
C29 0.033(3) 0.042(4) 0.053(4) 0.013(3) 0.024(3) 0.008(3)
C30 0.033(3) 0.042(4) 0.053(4) 0.013(3) 0.024(3) 0.008(3)
O14 0.0244(17) 0.035(2) 0.0185(16) 0.0010(14) 0.0121(14) 0.0022(15)
N1A 0.037(3) 0.024(3) 0.031(3) 0.000 0.010(2) 0.000
O15 0.410(15) 0.029(4) 0.360(14) 0.000 0.365(14) 0.000
C1B 0.049(6) 0.076(8) 0.048(6) -0.004(5) 0.038(5) -0.002(6)
C1A 0.027(5) 0.092(9) 0.042(5) 0.017(6) 0.019(4) 0.002(5)
C1C 0.111(13) 0.031(5) 0.046(8) -0.001(5) 0.027(9) -0.035(6)

loop_
_atom_type_symbol
_atom_type_description
_atom_type_scat_dispersion_real
_atom_type_scat_dispersion_imag
_atom_type_scat_source
C C 0.0033 0.0016 'International Tables Vol C Tables 4.2.6.8 and 6.1.1.4'
H H 0.0000 0.0000 'International Tables Vol C Tables 4.2.6.8 and 6.1.1.4'
O O 0.0106 0.0060 'International Tables Vol C Tables 4.2.6.8 and 6.1.1.4'
S S 0.1246 0.1234 'International Tables Vol C Tables 4.2.6.8 and 6.1.1.4'
Mo Mo -1.6832 0.6857 'International Tables Vol C Tables 4.2.6.8 and 6.1.1.4'
Cr Cr 0.3209 0.6236 'International Tables Vol C Tables 4.2.6.8 and 6.1.1.4'
N N 0.0061 0.0033 'International Tables Vol C Tables 4.2.6.8 and 6.1.1.4'

loop_
_geom_angle_atom_site_label_1
_geom_angle_atom_site_label_2
_geom_angle_atom_site_label_3
_geom_angle
_geom_angle_site_symmetry_1
_geom_angle_site_symmetry_3
O5 Mo1 O10 105.80(12) . .
O5 Mo1 O9 101.89(11) . .
O10 Mo1 O9 99.93(10) . .
O5 Mo1 O4 98.71(11) . .
O10 Mo1 O4 101.92(11) . .
O9 Mo1 O4 144.45(10) . .
O5 Mo1 O3 161.90(10) . 7_567
O10 Mo1 O3 91.08(10) . 7_567
O9 Mo1 O3 81.09(8) . 7_567
O4 Mo1 O3 70.83(8) . 7_567
O5 Mo1 O2 94.72(11) . .
O10 Mo1 O2 158.93(10) . .
O9 Mo1 O2 70.55(8) . .
O4 Mo1 O2 79.19(8) . .
O3 Mo1 O2 69.21(7) 7_567 .
O11 Mo2 O12 105.85(12) . .
O11 Mo2 O4 103.37(11) . .
O12 Mo2 O4 99.61(11) . .
O11 Mo2 O7 98.82(11) . 7_567
O12 Mo2 O7 101.85(11) . 7_567
O4 Mo2 O7 143.41(10) . 7_567
O11 Mo2 O3 92.31(10) . 7_567
O12 Mo2 O3 161.27(10) . 7_567
O4 Mo2 O3 71.14(8) . 7_567
O7 Mo2 O3 79.30(8) 7_567 7_567
O11 Mo2 O1 159.16(10) . .
O12 Mo2 O1 93.76(10) . .
O4 Mo2 O1 79.68(8) . .
O7 Mo2 O1 69.69(8) 7_567 .
O3 Mo2 O1 68.90(7) 7_567 .
O6 Mo3 O8 105.38(12) . .
O6 Mo3 O9 104.03(12) . .
O8 Mo3 O9 100.38(11) . .
O6 Mo3 O7 99.40(12) . .
O8 Mo3 O7 102.27(11) . .
O9 Mo3 O7 141.53(9) . .
O6 Mo3 O2 90.91(10) . .
O8 Mo3 O2 162.78(10) . .
O9 Mo3 O2 69.64(8) . .
O7 Mo3 O2 80.01(8) . .
O6 Mo3 O1 158.34(10) . 7_567
O8 Mo3 O1 95.54(10) . 7_567
O9 Mo3 O1 77.10(8) . 7_567
O7 Mo3 O1 70.13(8) . 7_567
O2 Mo3 O1 68.96(7) . 7_567
O3 Cr O3 180.00(14) 7_567 .
O3 Cr O2 87.66(9) 7_567 .
O3 Cr O2 92.34(9) . .
O3 Cr O2 92.34(9) 7_567 7_567
O3 Cr O2 87.66(9) . 7_567
O2 Cr O2 179.999(1) . 7_567
O3 Cr O1 88.45(9) 7_567 .
O3 Cr O1 91.55(9) . .
O2 Cr O1 90.39(9) . .
O2 Cr O1 89.61(9) 7_567 .
O3 Cr O1 91.55(9) 7_567 7_567
O3 Cr O1 88.45(9) . 7_567
O2 Cr O1 89.61(9) . 7_567
O2 Cr O1 90.39(9) 7_567 7_567
O1 Cr O1 180.00(13) . 7_567
C5 O1 Cr 118.61(18) . .
C5 O1 Mo3 119.82(18) . 7_567
Cr O1 Mo3 100.30(8) . 7_567
C5 O1 Mo2 124.04(19) . .
Cr O1 Mo2 99.40(8) . .
Mo3 O1 Mo2 88.44(7) 7_567 .
C4 O2 Cr 117.44(19) . .
C4 O2 Mo1 119.8(2) . .
Cr O2 Mo1 101.03(8) . .
C4 O2 Mo3 122.98(18) . .
Cr O2 Mo3 101.07(9) . .
Mo1 O2 Mo3 89.10(7) . .
Mo3 O7 Mo2 126.14(11) . 7_567
Mo3 O9 Mo1 124.27(11) . .
C2 O3 Cr 116.78(19) . .
C2 O3 Mo1 121.24(18) . 7_567
Cr O3 Mo1 102.01(8) . 7_567
C2 O3 Mo2 118.87(17) . 7_567
Cr O3 Mo2 103.25(9) . 7_567
Mo1 O3 Mo2 90.17(7) 7_567 7_567
Mo2 O4 Mo1 121.32(11) . .
C10 N13 C10 110.8(4) 2_556 .
C10 N13 C6 107.38(19) 2_556 2_556
C10 N13 C6 110.47(19) . 2_556
C10 N13 C6 110.47(19) 2_556 .
C10 N13 C6 107.38(19) . .
C6 N13 C6 110.4(4) 2_556 .
C26 N14 C22 111.4(3) . .
C26 N14 C18 111.2(3) . .
C22 N14 C18 106.0(3) . .
C26 N14 C14 106.0(2) . .
C22 N14 C14 111.3(3) . .
C18 N14 C14 111.0(3) . .
C1 C3 H3A 109.5 . .
C1 C3 H3B 109.5 . .
H3A C3 H3B 109.5 . .
C1 C3 H3C 109.5 . .
H3A C3 H3C 109.5 . .
H3B C3 H3C 109.5 . .
C5 C1 C2 111.1(3) . .
C5 C1 C3 108.8(2) . .
C2 C1 C3 107.4(3) . .
C5 C1 C4 109.1(3) . .
C2 C1 C4 112.2(3) . .
C3 C1 C4 108.1(3) . .
O3 C2 C1 114.6(3) . .
O3 C2 H2A 108.6 . .
C1 C2 H2A 108.6 . .
O3 C2 H2B 108.6 . .
C1 C2 H2B 108.6 . .
H2A C2 H2B 107.6 . .
C14 C15 C16 110.9(3) . .
C14 C15 H15A 109.5 . .
C16 C15 H15A 109.5 . .
C14 C15 H15B 109.5 . .
C16 C15 H15B 109.5 . .
H15A C15 H15B 108.0 . .
O14 C4 O2 122.3(5) . .
O14 C4 C1 122.0(5) . .
O2 C4 C1 114.5(3) . .
O14 C4 H4A 43.7 . .
O2 C4 H4A 108.6 . .
C1 C4 H4A 108.6 . .
O14 C4 H4B 63.9 . .
O2 C4 H4B 108.6 . .
C1 C4 H4B 108.6 . .
H4A C4 H4B 107.6 . .
O13 C5 O1 122.0(3) . .
O13 C5 C1 123.7(3) . .
O1 C5 C1 114.3(2) . .
O13 C5 H5 1.3 . .
O1 C5 H5 122.9 . .
C1 C5 H5 122.9 . .
C15 C14 N14 115.1(3) . .
C15 C14 H14A 108.5 . .
N14 C14 H14A 108.5 . .
C15 C14 H14B 108.5 . .
N14 C14 H14B 108.5 . .
H14A C14 H14B 107.5 . .
C7 C6 N13 114.5(3) . .
C7 C6 H6A 108.6 . .
N13 C6 H6A 108.6 . .
C7 C6 H6B 108.6 . .
N13 C6 H6B 108.6 . .
H6A C6 H6B 107.6 . .
C19 C18 N14 115.9(3) . .
C19 C18 H18A 108.3 . .
N14 C18 H18A 108.3 . .
C19 C18 H18B 108.3 . .
N14 C18 H18B 108.3 . .
H18A C18 H18B 107.4 . .
N13 C10 C11 115.5(3) . .
N13 C10 H10A 108.4 . .
C11 C10 H10A 108.4 . .
N13 C10 H10B 108.4 . .
C11 C10 H10B 108.4 . .
H10A C10 H10B 107.5 . .
C21 C20 C19 114.2(3) . .
C21 C20 H20A 108.7 . .
C19 C20 H20A 108.7 . .
C21 C20 H20B 108.7 . .
C19 C20 H20B 108.7 . .
H20A C20 H20B 107.6 . .
N14 C26 C27 115.4(3) . .
N14 C26 H26A 108.4 . .
C27 C26 H26A 108.4 . .
N14 C26 H26B 108.4 . .
C27 C26 H26B 108.4 . .
H26A C26 H26B 107.5 . .
C23 C22 N14 115.7(3) . .
C23 C22 H22A 108.4 . .
N14 C22 H22A 108.4 . .
C23 C22 H22B 108.4 . .
N14 C22 H22B 108.4 . .
H22A C22 H22B 107.4 . .
C17 C16 C15 114.4(3) . .
C17 C16 H16A 108.7 . .
C15 C16 H16A 108.7 . .
C17 C16 H16B 108.7 . .
C15 C16 H16B 108.7 . .
H16A C16 H16B 107.6 . .
C8 C7 C6 110.0(3) . .
C8 C7 H7A 109.7 . .
C6 C7 H7A 109.7 . .
C8 C7 H7B 109.7 . .
C6 C7 H7B 109.7 . .
H7A C7 H7B 108.2 . .
C10 C11 C12 109.7(3) . .
C10 C11 H11A 109.7 . .
C12 C11 H11A 109.7 . .
C10 C11 H11B 109.7 . .
C12 C11 H11B 109.7 . .
H11A C11 H11B 108.2 . .
C16 C17 H17A 109.5 . .
C16 C17 H17B 109.5 . .
H17A C17 H17B 109.5 . .
C16 C17 H17C 109.5 . .
H17A C17 H17C 109.5 . .
H17B C17 H17C 109.5 . .
C18 C19 C20 109.8(3) . .
C18 C19 H19A 109.7 . .
C20 C19 H19A 109.7 . .
C18 C19 H19B 109.7 . .
C20 C19 H19B 109.7 . .
H19A C19 H19B 108.2 . .
C20 C21 H21A 109.5 . .
C20 C21 H21B 109.5 . .
H21A C21 H21B 109.5 . .
C20 C21 H21C 109.5 . .
H21A C21 H21C 109.5 . .
H21B C21 H21C 109.5 . .
C22 C23 C24 110.4(3) . .
C22 C23 H23A 109.6 . .
C24 C23 H23A 109.6 . .
C22 C23 H23B 109.6 . .
C24 C23 H23B 109.6 . .
H23A C23 H23B 108.1 . .
C13 C12 C11 111.9(3) . .
C13 C12 H12A 109.2 . .
C11 C12 H12A 109.2 . .
C13 C12 H12B 109.2 . .
C11 C12 H12B 109.2 . .
H12A C12 H12B 107.9 . .
C9 C8 C7 112.4(4) . .
C9 C8 H8A 109.1 . .
C7 C8 H8A 109.1 . .
C9 C8 H8B 109.1 . .
C7 C8 H8B 109.1 . .
H8A C8 H8B 107.9 . .
C12 C13 H13A 109.5 . .
C12 C13 H13B 109.5 . .
H13A C13 H13B 109.5 . .
C12 C13 H13C 109.5 . .
H13A C13 H13C 109.5 . .
H13B C13 H13C 109.5 . .
C28 C27 C26 110.8(4) . .
C28 C27 H27A 109.5 . .
C26 C27 H27A 109.5 . .
C28 C27 H27B 109.5 . .
C26 C27 H27B 109.5 . .
H27A C27 H27B 108.1 . .
C25 C24 C23 115.9(4) . .
C25 C24 H24A 108.3 . .
C23 C24 H24A 108.3 . .
C25 C24 H24B 108.3 . .
C23 C24 H24B 108.3 . .
H24A C24 H24B 107.4 . .
C30 C28 C29 87.3(6) . .
C30 C28 C27 107.8(6) . .
C29 C28 C27 120.8(5) . .
C30 C28 H28A 24.0 . .
C29 C28 H28A 107.1 . .
C27 C28 H28A 107.1 . .
C30 C28 H28B 127.0 . .
C29 C28 H28B 107.1 . .
C27 C28 H28B 107.1 . .
H28A C28 H28B 106.8 . .
C30 C28 H28C 110.1 . .
C29 C28 H28C 117.4 . .
C27 C28 H28C 110.1 . .
H28A C28 H28C 88.7 . .
H28B C28 H28C 18.5 . .
C30 C28 H28D 110.2 . .
C29 C28 H28D 22.9 . .
C27 C28 H28D 110.2 . .
H28A C28 H28D 129.5 . .
H28B C28 H28D 93.4 . .
H28C C28 H28D 108.5 . .
C24 C25 H25A 109.5 . .
C24 C25 H25B 109.5 . .
H25A C25 H25B 109.5 . .
C24 C25 H25C 109.5 . .
H25A C25 H25C 109.5 . .
H25B C25 H25C 109.5 . .
C8 C9 H9A 109.5 . .
C8 C9 H9B 109.5 . .
H9A C9 H9B 109.5 . .
C8 C9 H9C 109.5 . .
H9A C9 H9C 109.5 . .
H9B C9 H9C 109.5 . .
C28 C29 H28D 33.9 . .
C28 C29 H29A 109.5 . .
H28D C29 H29A 75.8 . .
C28 C29 H29B 109.5 . .
H28D C29 H29B 119.5 . .
C28 C29 H29C 109.5 . .
H28D C29 H29C 125.7 . .
C28 C30 H30A 109.5 . .
C28 C30 H30B 109.5 . .
H30A C30 H30B 109.5 . .
C28 C30 H30C 109.5 . .
H30A C30 H30C 109.5 . .
H30B C30 H30C 109.5 . .
C1B N1A C1B 75.2(10) 2_556 .
C1B N1A C1C 122.1(7) 2_556 2_556
C1B N1A C1C 162.5(8) . 2_556
C1B N1A C1C 162.5(7) 2_556 .
C1B N1A C1C 122.1(7) . .
C1C N1A C1C 40.8(10) 2_556 .
C1B N1A C1A 115.1(8) 2_556 2_556
C1B N1A C1A 44.9(6) . 2_556
C1C N1A C1A 120.2(8) 2_556 2_556
C1C N1A C1A 80.3(7) . 2_556
C1B N1A C1A 44.8(6) 2_556 .
C1B N1A C1A 115.1(8) . .
C1C N1A C1A 80.4(7) 2_556 .
C1C N1A C1A 120.2(8) . .
C1A N1A C1A 159.3(11) 2_556 .
C1B O15 C1B 60.9(8) . 2_556
C1A C1B N1A 81.2(9) 2_556 .
C1A C1B O15 150.7(10) 2_556 .
N1A C1B O15 111.9(7) . .
C1A C1B C1B 127.1(10) 2_556 2_556
N1A C1B C1B 52.4(5) . 2_556
O15 C1B C1B 59.5(4) . 2_556
C1B C1A N1A 54.0(7) 2_556 .
C1B C1A C1C 99.1(9) 2_556 2_556
N1A C1A C1C 47.4(5) . 2_556
C1C C1C N1A 69.6(5) 2_556 .
C1C C1C C1A 120.8(5) 2_556 2_556
N1A C1C C1A 52.3(5) . 2_556

loop_
_geom_bond_atom_site_label_1
_geom_bond_atom_site_label_2
_geom_bond_distance
_geom_bond_site_symmetry_2
Mo1 O5 1.701(2) .
Mo1 O10 1.702(2) .
Mo1 O9 1.925(2) .
Mo1 O4 1.937(2) .
Mo1 O3 2.371(2) 7_567
Mo1 O2 2.394(2) .
Mo2 O11 1.700(2) .
Mo2 O12 1.703(2) .
Mo2 O4 1.916(2) .
Mo2 O7 1.926(2) 7_567
Mo2 O3 2.372(2) 7_567
Mo2 O1 2.465(2) .
Mo3 O6 1.697(3) .
Mo3 O8 1.701(2) .
Mo3 O9 1.913(2) .
Mo3 O7 1.919(2) .
Mo3 O2 2.442(2) .
Mo3 O1 2.450(2) 7_567
Cr O3 1.951(2) 7_567
Cr O3 1.951(2) .
Cr O2 1.957(2) .
Cr O2 1.957(2) 7_567
Cr O1 1.973(2) .
Cr O1 1.973(2) 7_567
O1 C5 1.383(3) .
O1 Mo3 2.451(2) 7_567
O2 C4 1.410(4) .
O7 Mo2 1.926(2) 7_567
O3 C2 1.439(3) .
O3 Mo1 2.371(2) 7_567
O3 Mo2 2.372(2) 7_567
N13 C10 1.518(4) 2_556
N13 C10 1.518(4) .
N13 C6 1.522(4) 2_556
N13 C6 1.522(4) .
N14 C26 1.518(4) .
N14 C22 1.522(5) .
N14 C18 1.523(4) .
N14 C14 1.524(4) .
C3 C1 1.538(4) .
C3 H3A 0.9600 .
C3 H3B 0.9600 .
C3 H3C 0.9600 .
C1 C5 1.531(4) .
C1 C2 1.531(5) .
C1 C4 1.546(4) .
O13 C5 1.187(4) .
C2 H2A 0.9700 .
C2 H2B 0.9700 .
C15 C14 1.519(5) .
C15 C16 1.526(5) .
C15 H15A 0.9700 .
C15 H15B 0.9700 .
C4 O14 1.229(9) .
C4 H4A 0.9700 .
C4 H4B 0.9700 .
C5 H5 0.9300 .
C14 H14A 0.9700 .
C14 H14B 0.9700 .
C6 C7 1.515(5) .
C6 H6A 0.9700 .
C6 H6B 0.9700 .
C18 C19 1.513(5) .
C18 H18A 0.9700 .
C18 H18B 0.9700 .
C10 C11 1.520(5) .
C10 H10A 0.9700 .
C10 H10B 0.9700 .
C20 C21 1.522(5) .
C20 C19 1.540(5) .
C20 H20A 0.9700 .
C20 H20B 0.9700 .
C26 C27 1.519(5) .
C26 H26A 0.9700 .
C26 H26B 0.9700 .
C22 C23 1.521(5) .
C22 H22A 0.9700 .
C22 H22B 0.9700 .
C16 C17 1.525(5) .
C16 H16A 0.9700 .
C16 H16B 0.9700 .
C7 C8 1.509(5) .
C7 H7A 0.9700 .
C7 H7B 0.9700 .
C11 C12 1.525(5) .
C11 H11A 0.9700 .
C11 H11B 0.9700 .
C17 H17A 0.9600 .
C17 H17B 0.9600 .
C17 H17C 0.9600 .
C19 H19A 0.9700 .
C19 H19B 0.9700 .
C21 H21A 0.9600 .
C21 H21B 0.9600 .
C21 H21C 0.9600 .
C23 C24 1.522(6) .
C23 H23A 0.9700 .
C23 H23B 0.9700 .
C12 C13 1.512(6) .
C12 H12A 0.9700 .
C12 H12B 0.9700 .
C8 C9 1.504(6) .
C8 H8A 0.9700 .
C8 H8B 0.9700 .
C13 H13A 0.9600 .
C13 H13B 0.9600 .
C13 H13C 0.9600 .
C27 C28 1.510(6) .
C27 H27A 0.9700 .
C27 H27B 0.9700 .
C24 C25 1.500(6) .
C24 H24A 0.9700 .
C24 H24B 0.9700 .
C28 C30 1.354(11) .
C28 C29 1.455(8) .
C28 H28A 0.9700 .
C28 H28B 0.9700 .
C28 H28C 0.9701 .
C28 H28D 0.9699 .
C25 H25A 0.9600 .
C25 H25B 0.9600 .
C25 H25C 0.9600 .
C9 H9A 0.9600 .
C9 H9B 0.9600 .
C9 H9C 0.9600 .
C29 H28D 0.6767 .
C29 H29A 0.9600 .
C29 H29B 0.9600 .
C29 H29C 0.9600 .
C30 H30A 0.9600 .
C30 H30B 0.9600 .
C30 H30C 0.9600 .
N1A C1B 1.224(10) 2_556
N1A C1B 1.224(10) .
N1A C1C 1.391(10) 2_556
N1A C1C 1.391(10) .
N1A C1A 1.495(9) 2_556
N1A C1A 1.495(9) .
O15 C1B 1.472(11) .
O15 C1B 1.472(11) 2_556
C1B C1A 1.067(13) 2_556
C1B C1B 1.493(18) 2_556
C1A C1B 1.067(13) 2_556
C1A C1C 1.864(16) 2_556
C1C C1C 0.97(2) 2_556
C1C C1A 1.863(16) 2_556
